data_7133120
loop_
_publ_author_name
'Wittwer, B.'
'Heim, F.'
'Wurst, K.'
'Hohloch, S.'

_publ_section_title
;
 A bridging bis-phosphanido-phosphinidene complex of lanthanum supported
 by a sterically encumbering PN ligand.
;
_journal_issue 57
_journal_name_full 'Chemical communications (Cambridge, England)'
_journal_page_first 7299
_journal_page_last 7302
_journal_paper_doi 10.1039/d4cc02244k
_journal_volume 60
_journal_year 2024
_chemical_formula_moiety 'C47 H69 K N O2 P'
_chemical_formula_sum 'C47 H69 K N O2 P'
_chemical_formula_weight 750.10
_space_group_crystal_system monoclinic
_space_group_IT_number 14
_space_group_name_Hall '-P 2yn'
_space_group_name_H-M_alt 'P 1 21/n 1'
_atom_sites_solution_hydrogens geom
_atom_sites_solution_primary dual
_audit_creation_date 2023-01-31
_audit_creation_method
;
Olex2 1.5-alpha
(compiled 2023.01.27 svn.rdd5efbe3 for OlexSys, GUI svn.r6708)
;
_audit_update_record
;
2024-03-20 deposited with the CCDC.	2024-05-30 downloaded from the CCDC.
;
_cell_angle_alpha 90
_cell_angle_beta 97.3740(10)
_cell_angle_gamma 90
_cell_formula_units_Z 4
_cell_length_a 11.4630(4)
_cell_length_b 16.2623(5)
_cell_length_c 24.9920(10)
_cell_measurement_reflns_used 9654
_cell_measurement_temperature 152.00
_cell_measurement_theta_max 25.118
_cell_measurement_theta_min 2.765
_cell_volume 4620.3(3)
_computing_cell_refinement 'SAINT V8.40B (?, 2016)'
_computing_data_reduction 'SAINT V8.40B (?, 2016)'
_computing_molecular_graphics 'Olex2 1.5-alpha (Dolomanov et al., 2009)'
_computing_publication_material 'Olex2 1.5-alpha (Dolomanov et al., 2009)'
_computing_structure_refinement 'XL  (Sheldrick, 2008)'
_computing_structure_solution 'SHELXT 2018/2 (Sheldrick, 2018)'
_diffrn_ambient_temperature 152.00
_diffrn_measured_fraction_theta_full 0.995
_diffrn_measured_fraction_theta_max 0.995
_diffrn_measurement_device_type 'Bruker D8 Quest, PhotonIII'
_diffrn_measurement_method '\f and \w scans'
_diffrn_radiation_type MoK\a
_diffrn_radiation_wavelength 0.71073
_diffrn_reflns_av_R_equivalents 0.0556
_diffrn_reflns_av_unetI/netI 0.0223
_diffrn_reflns_Laue_measured_fraction_full 0.995
_diffrn_reflns_Laue_measured_fraction_max 0.995
_diffrn_reflns_limit_h_max 13
_diffrn_reflns_limit_h_min -13
_diffrn_reflns_limit_k_max 19
_diffrn_reflns_limit_k_min -18
_diffrn_reflns_limit_l_max 29
_diffrn_reflns_limit_l_min -29
_diffrn_reflns_number 113957
_diffrn_reflns_point_group_measured_fraction_full 0.995
_diffrn_reflns_point_group_measured_fraction_max 0.995
_diffrn_reflns_theta_full 25.091
_diffrn_reflns_theta_max 25.091
_diffrn_reflns_theta_min 2.186
_diffrn_source_current 1.0
_diffrn_source_power 0.05
_diffrn_source_voltage 50.0
_diffrn_standards_number 0
_exptl_absorpt_coefficient_mu 0.184
_exptl_absorpt_correction_T_max 0.7452
_exptl_absorpt_correction_T_min 0.6386
_exptl_absorpt_correction_type multi-scan
_exptl_absorpt_process_details
;
SADABS-2016/2 (Bruker,2016/2) was used for absorption correction.
wR2(int) was 0.1459 before and 0.0726 after correction.
The Ratio of minimum to maximum transmission is 0.8570.
The \l/2 correction factor is Not present.
;
_exptl_crystal_colour yellow
_exptl_crystal_colour_primary yellow
_exptl_crystal_density_diffrn 1.078
_exptl_crystal_description block
_exptl_crystal_F_000 1632
_exptl_crystal_size_max 0.5
_exptl_crystal_size_mid 0.45
_exptl_crystal_size_min 0.2
_refine_diff_density_max 0.649
_refine_diff_density_min -0.268
_refine_diff_density_rms 0.047
_refine_ls_extinction_method none
_refine_ls_goodness_of_fit_ref 1.038
_refine_ls_hydrogen_treatment constr
_refine_ls_matrix_type full
_refine_ls_number_parameters 504
_refine_ls_number_reflns 8187
_refine_ls_number_restraints 4
_refine_ls_restrained_S_all 1.039
_refine_ls_R_factor_all 0.0490
_refine_ls_R_factor_gt 0.0450
_refine_ls_shift/su_max 0.001
_refine_ls_shift/su_mean 0.000
_refine_ls_structure_factor_coef Fsqd
_refine_ls_weighting_details 'w=1/[\s^2^(Fo^2^)+(0.0703P)^2^+2.4759P] where P=(Fo^2^+2Fc^2^)/3'
_refine_ls_weighting_scheme calc
_refine_ls_wR_factor_gt 0.1255
_refine_ls_wR_factor_ref 0.1303
_reflns_Friedel_coverage 0.000
_reflns_number_gt 7511
_reflns_number_total 8187
_reflns_threshold_expression 'I > 2\s(I)'
_cod_data_source_file d4cc02244k2.cif
_cod_data_source_block sh_163n_0m
_cod_depositor_comments 'Adding full bibliography for 7133117--7133122.cif.'
_cod_database_code 7133120
_shelx_shelxl_version_number 2018/3
_shelx_space_group_comment
;
The symmetry employed for this shelxl refinement is uniquely defined
by the following loop, which should always be used as a source of
symmetry information in preference to the above space-group names.
They are only intended as comments.
;
_shelx_estimated_absorpt_t_max 0.964
_shelx_estimated_absorpt_t_min 0.914
_olex2_refinement_description
;
1. Fixed Uiso
 At 1.2 times of:
  All C(H) groups, All C(H,H) groups
 At 1.5 times of:
  All C(H,H,H) groups
2. Restrained distances
 C202-C203
 1.54 with sigma of 0.01
 O200-C202 \\sim O200-C1
 with sigma of 0.02
 C203-C202 \\sim C2-C1
 with sigma of 0.02
 O200-C203 \\sim O200-C2
 with sigma of 0.04
3. Others
 Sof(C2)=Sof(H2A)=Sof(H2B)=Sof(H2C)=Sof(C1)=Sof(H1A)=Sof(H1B)=1-FVAR(1)
 Sof(C203)=Sof(H20F)=Sof(H20G)=Sof(H20H)=Sof(C202)=Sof(H20I)=Sof(H20J)=FVAR(1)
4.a Ternary CH refined with riding coordinates:
 C46(H46), C43(H43)
4.b Secondary CH2 refined with riding coordinates:
 C101(H10A,H10B), C201(H20A,H20B), C102(H10F,H10G), C202(H20I,H20J), C1(H1A,H1B)
4.c Aromatic/amide H refined with riding coordinates:
 C15(H15), C14(H14), C12(H12), C24(H24), C33(H33), C31(H31), C30(H30),
 C25(H25), C28(H28), C27(H27), C34(H34), C21(H21), C19(H19), C20(H20)
4.d Idealised Me refined as rotating group:
 C16(H16A,H16B,H16C), C38(H38A,H38B,H38C), C47(H47A,H47B,H47C), C36(H36A,H36B,
 H36C), C48(H48A,H48B,H48C), C37(H37A,H37B,H37C), C44(H44A,H44B,H44C), C45(H45A,
 H45B,H45C), C42(H42A,H42B,H42C), C41(H41A,H41B,H41C), C40(H40A,H40B,H40C),
 C103(H10C,H10D,H10E), C200(H20C,H20D,H20E), C100(H10H,H10I,H10J), C203(H20F,
 H20G,H20H), C2(H2A,H2B,H2C)
;
_olex2_submission_special_instructions 'No special instructions were received'

loop_
_space_group_symop_operation_xyz
'x, y, z'
'-x+1/2, y+1/2, -z+1/2'
'-x, -y, -z'
'x-1/2, -y-1/2, z-1/2'

loop_
_atom_site_label
_atom_site_type_symbol
_atom_site_fract_x
_atom_site_fract_y
_atom_site_fract_z
_atom_site_U_iso_or_equiv
_atom_site_adp_type
_atom_site_occupancy
_atom_site_site_symmetry_order
_atom_site_calc_flag
_atom_site_refinement_flags_posn
_atom_site_refinement_flags_adp
_atom_site_refinement_flags_occupancy
_atom_site_disorder_assembly
_atom_site_disorder_group
K1 K 0.47768(3) 0.62447(2) 0.32439(2) 0.03791(13) Uani 1 1 d . . . . .
P1 P 0.21054(4) 0.66644(3) 0.35654(2) 0.03010(13) Uani 1 1 d . . . . .
N1 N 0.41959(11) 0.77743(8) 0.35259(5) 0.0243(3) Uani 1 1 d . . . . .
C10 C 0.33228(13) 0.81461(9) 0.37600(6) 0.0211(3) Uani 1 1 d . . . . .
O100 O 0.50603(16) 0.50567(10) 0.24913(6) 0.0615(4) Uani 1 1 d . . . . .
C15 C 0.33767(13) 0.89767(10) 0.39323(6) 0.0235(3) Uani 1 1 d . . . . .
H15 H 0.404163 0.929732 0.387396 0.028 Uiso 1 1 calc R U . . .
C11 C 0.22626(13) 0.77159(9) 0.38201(6) 0.0233(3) Uani 1 1 d . . . . .
C17 C 0.53436(13) 0.80428(10) 0.36115(6) 0.0239(3) Uani 1 1 d . . . . .
C14 C 0.25028(14) 0.93364(10) 0.41807(6) 0.0260(3) Uani 1 1 d . . . . .
H14 H 0.259082 0.989152 0.429720 0.031 Uiso 1 1 calc R U . . .
C12 C 0.13888(13) 0.81044(10) 0.40742(6) 0.0255(3) Uani 1 1 d . . . . .
H12 H 0.069590 0.780397 0.411687 0.031 Uiso 1 1 calc R U . . .
C13 C 0.14857(14) 0.89041(10) 0.42661(6) 0.0258(3) Uani 1 1 d . . . . .
C24 C 0.47334(15) 0.76607(10) 0.47943(6) 0.0283(3) Uani 1 1 d . . . . .
H24 H 0.458944 0.718409 0.457605 0.034 Uiso 1 1 calc R U . . .
C33 C 0.39185(15) 0.81800(11) 0.18551(7) 0.0310(4) Uani 1 1 d . . . . .
H33 H 0.325341 0.849820 0.171560 0.037 Uiso 1 1 calc R U . . .
C23 C 0.54515(13) 0.82823(10) 0.46341(6) 0.0258(3) Uani 1 1 d . . . . .
C18 C 0.59897(14) 0.82557(10) 0.41222(6) 0.0274(3) Uani 1 1 d . . . . .
O200 O 0.60101(16) 0.54196(12) 0.40821(8) 0.0720(5) Uani 1 1 d D . . . .
C22 C 0.59985(14) 0.80242(11) 0.31600(6) 0.0281(3) Uani 1 1 d . . . . .
C32 C 0.43592(15) 0.76044(11) 0.15223(7) 0.0300(4) Uani 1 1 d . . . . .
C29 C 0.54058(14) 0.78650(10) 0.26048(6) 0.0268(3) Uani 1 1 d . . . . .
C31 C 0.53431(16) 0.71666(13) 0.17447(7) 0.0386(4) Uani 1 1 d . . . . .
H31 H 0.567203 0.676742 0.153032 0.046 Uiso 1 1 calc R U . . .
C30 C 0.58587(15) 0.72946(12) 0.22697(7) 0.0355(4) Uani 1 1 d . . . . .
H30 H 0.653715 0.698651 0.240489 0.043 Uiso 1 1 calc R U . . .
C25 C 0.42264(15) 0.77272(11) 0.52670(7) 0.0304(4) Uani 1 1 d . . . . .
H25 H 0.373978 0.729373 0.536452 0.037 Uiso 1 1 calc R U . . .
C16 C 0.05387(15) 0.93007(12) 0.45450(7) 0.0354(4) Uani 1 1 d . . . . .
H16A H 0.090013 0.967538 0.482566 0.053 Uiso 1 1 calc R U . . .
H16B H 0.009636 0.887442 0.470958 0.053 Uiso 1 1 calc R U . . .
H16C H 0.000405 0.961004 0.428089 0.053 Uiso 1 1 calc R U . . .
C28 C 0.56655(15) 0.89513(11) 0.49778(7) 0.0312(4) Uani 1 1 d . . . . .
H28 H 0.617387 0.937630 0.488712 0.037 Uiso 1 1 calc R U . . .
C27 C 0.51552(15) 0.90145(11) 0.54506(7) 0.0320(4) Uani 1 1 d . . . . .
H27 H 0.532163 0.948258 0.567478 0.038 Uiso 1 1 calc R U . . .
C26 C 0.44095(14) 0.84127(11) 0.56041(6) 0.0276(3) Uani 1 1 d . . . . .
C34 C 0.44173(15) 0.83050(11) 0.23837(7) 0.0307(4) Uani 1 1 d . . . . .
H34 H 0.407896 0.869784 0.259934 0.037 Uiso 1 1 calc R U . . .
C21 C 0.72022(15) 0.81754(13) 0.32236(7) 0.0380(4) Uani 1 1 d . . . . .
H21 H 0.761959 0.812747 0.292036 0.046 Uiso 1 1 calc R U . . .
C19 C 0.71904(15) 0.84370(13) 0.41575(7) 0.0381(4) Uani 1 1 d . . . . .
H19 H 0.759822 0.859592 0.449678 0.046 Uiso 1 1 calc R U . . .
C46 C 0.11142(16) 0.68005(12) 0.29149(8) 0.0388(4) Uani 1 1 d . . . . .
H46 H 0.099943 0.624518 0.274449 0.047 Uiso 1 1 calc R U . . .
C20 C 0.78056(15) 0.83936(15) 0.37175(8) 0.0453(5) Uani 1 1 d . . . . .
H20 H 0.862381 0.851098 0.375387 0.054 Uiso 1 1 calc R U . . .
C43 C 0.11281(17) 0.61639(11) 0.40055(9) 0.0410(4) Uani 1 1 d . . . . .
H43 H 0.040250 0.650492 0.400656 0.049 Uiso 1 1 calc R U . . .
C35 C 0.37470(16) 0.85361(12) 0.60940(7) 0.0343(4) Uani 1 1 d . . . . .
C39 C 0.38226(17) 0.74460(12) 0.09361(7) 0.0383(4) Uani 1 1 d . . . . .
C38 C 0.34579(19) 0.77151(13) 0.63442(8) 0.0465(5) Uani 1 1 d . . . . .
H38A H 0.294286 0.739337 0.607923 0.070 Uiso 1 1 calc R U . . .
H38B H 0.305841 0.781613 0.666187 0.070 Uiso 1 1 calc R U . . .
H38C H 0.418703 0.740938 0.645186 0.070 Uiso 1 1 calc R U . . .
C47 C -0.01058(17) 0.71480(15) 0.29612(8) 0.0495(5) Uani 1 1 d . . . . .
H47A H -0.052040 0.678077 0.318400 0.074 Uiso 1 1 calc R U . . .
H47B H -0.055234 0.719280 0.260079 0.074 Uiso 1 1 calc R U . . .
H47C H -0.002793 0.769351 0.312863 0.074 Uiso 1 1 calc R U . . .
C36 C 0.25970(19) 0.89896(15) 0.58967(9) 0.0532(6) Uani 1 1 d . . . . .
H36A H 0.277804 0.951507 0.573396 0.080 Uiso 1 1 calc R U . . .
H36B H 0.216090 0.909122 0.620277 0.080 Uiso 1 1 calc R U . . .
H36C H 0.211826 0.865199 0.562757 0.080 Uiso 1 1 calc R U . . .
C48 C 0.1740(2) 0.73308(15) 0.25382(8) 0.0507(5) Uani 1 1 d . . . . .
H48A H 0.186749 0.788250 0.269255 0.076 Uiso 1 1 calc R U . . .
H48B H 0.125586 0.736932 0.218631 0.076 Uiso 1 1 calc R U . . .
H48C H 0.250029 0.708205 0.249339 0.076 Uiso 1 1 calc R U . . .
C37 C 0.4462(2) 0.90515(17) 0.65307(8) 0.0593(6) Uani 1 1 d . . . . .
H37A H 0.525341 0.881893 0.661177 0.089 Uiso 1 1 calc R U . . .
H37B H 0.407316 0.904809 0.685784 0.089 Uiso 1 1 calc R U . . .
H37C H 0.451699 0.961792 0.640253 0.089 Uiso 1 1 calc R U . . .
C44 C 0.1755(2) 0.61065(15) 0.45795(10) 0.0589(6) Uani 1 1 d . . . . .
H44A H 0.250023 0.581111 0.457830 0.088 Uiso 1 1 calc R U . . .
H44B H 0.125701 0.581012 0.480550 0.088 Uiso 1 1 calc R U . . .
H44C H 0.191258 0.666125 0.472417 0.088 Uiso 1 1 calc R U . . .
C45 C 0.0777(2) 0.53105(14) 0.37774(12) 0.0666(7) Uani 1 1 d . . . . .
H45A H 0.032004 0.536992 0.342022 0.100 Uiso 1 1 calc R U . . .
H45B H 0.029902 0.502938 0.401968 0.100 Uiso 1 1 calc R U . . .
H45C H 0.148646 0.498718 0.374675 0.100 Uiso 1 1 calc R U . . .
C42 C 0.4692(2) 0.77591(17) 0.05581(9) 0.0607(6) Uani 1 1 d . . . . .
H42A H 0.480223 0.835334 0.060617 0.091 Uiso 1 1 calc R U . . .
H42B H 0.437492 0.764319 0.018262 0.091 Uiso 1 1 calc R U . . .
H42C H 0.544956 0.747949 0.064555 0.091 Uiso 1 1 calc R U . . .
C41 C 0.3661(3) 0.65226(15) 0.08420(10) 0.0641(7) Uani 1 1 d . . . . .
H41A H 0.442469 0.624665 0.091560 0.096 Uiso 1 1 calc R U . . .
H41B H 0.332809 0.642377 0.046642 0.096 Uiso 1 1 calc R U . . .
H41C H 0.312617 0.630490 0.108352 0.096 Uiso 1 1 calc R U . . .
C40 C 0.2659(2) 0.78767(17) 0.07887(9) 0.0597(6) Uani 1 1 d . . . . .
H40A H 0.209909 0.768754 0.102710 0.090 Uiso 1 1 calc R U . . .
H40B H 0.235287 0.775041 0.041352 0.090 Uiso 1 1 calc R U . . .
H40C H 0.277117 0.847190 0.082984 0.090 Uiso 1 1 calc R U . . .
C101 C 0.4066(3) 0.48485(18) 0.21117(11) 0.0721(8) Uani 1 1 d . . . . .
H10A H 0.399195 0.424265 0.208777 0.086 Uiso 1 1 calc R U . . .
H10B H 0.418571 0.505840 0.175095 0.086 Uiso 1 1 calc R U . . .
C103 C 0.7124(3) 0.4940(2) 0.27579(15) 0.0982(11) Uani 1 1 d . . . . .
H10C H 0.785256 0.475536 0.262915 0.147 Uiso 1 1 calc R U . . .
H10D H 0.704928 0.467883 0.310535 0.147 Uiso 1 1 calc R U . . .
H10E H 0.714348 0.553865 0.280239 0.147 Uiso 1 1 calc R U . . .
C201 C 0.5713(3) 0.4626(2) 0.42475(14) 0.0853(9) Uani 1 1 d . . . . .
H20A H 0.557964 0.463733 0.463105 0.102 Uiso 1 1 calc R U . . .
H20B H 0.636501 0.423957 0.421055 0.102 Uiso 1 1 calc R U . . .
C200 C 0.4633(3) 0.43517(19) 0.39069(17) 0.0957(11) Uani 1 1 d . . . . .
H20C H 0.475986 0.436590 0.352662 0.144 Uiso 1 1 calc R U . . .
H20D H 0.398008 0.471814 0.396205 0.144 Uiso 1 1 calc R U . . .
H20E H 0.444242 0.378902 0.400620 0.144 Uiso 1 1 calc R U . . .
C102 C 0.6112(3) 0.4710(2) 0.23628(14) 0.0955(11) Uani 1 1 d . . . . .
H10F H 0.625148 0.489756 0.199960 0.115 Uiso 1 1 calc R U . . .
H10G H 0.603511 0.410331 0.235256 0.115 Uiso 1 1 calc R U . . .
C100 C 0.2986(3) 0.5195(3) 0.22676(14) 0.1051(13) Uani 1 1 d . . . . .
H10H H 0.231503 0.501701 0.201109 0.158 Uiso 1 1 calc R U . . .
H10I H 0.303585 0.579662 0.226609 0.158 Uiso 1 1 calc R U . . .
H10J H 0.288232 0.500444 0.263047 0.158 Uiso 1 1 calc R U . . .
C203 C 0.7619(4) 0.6350(3) 0.4130(2) 0.0589(14) Uani 0.574(9) 1 d D . P A 1
H20F H 0.773771 0.627015 0.375168 0.088 Uiso 0.574(9) 1 calc R U P A 1
H20G H 0.836165 0.652122 0.433868 0.088 Uiso 0.574(9) 1 calc R U P A 1
H20H H 0.702224 0.677514 0.415244 0.088 Uiso 0.574(9) 1 calc R U P A 1
C202 C 0.7217(6) 0.5559(4) 0.4353(2) 0.0697(18) Uani 0.574(9) 1 d D . P A 1
H20I H 0.774029 0.510150 0.427670 0.084 Uiso 0.574(9) 1 calc R U P A 1
H20J H 0.721968 0.560189 0.474836 0.084 Uiso 0.574(9) 1 calc R U P A 1
C2 C 0.7972(7) 0.5827(7) 0.4294(4) 0.085(3) Uani 0.426(9) 1 d D . P A 2
H2A H 0.796478 0.599605 0.391698 0.127 Uiso 0.426(9) 1 calc R U P A 2
H2B H 0.818623 0.524490 0.433125 0.127 Uiso 0.426(9) 1 calc R U P A 2
H2C H 0.854862 0.615844 0.452436 0.127 Uiso 0.426(9) 1 calc R U P A 2
C1 C 0.6790(6) 0.5953(5) 0.4458(3) 0.067(2) Uani 0.426(9) 1 d D . P A 2
H1A H 0.654936 0.653630 0.441900 0.080 Uiso 0.426(9) 1 calc R U P A 2
H1B H 0.677412 0.578182 0.483767 0.080 Uiso 0.426(9) 1 calc R U P A 2

loop_
_atom_site_aniso_label
_atom_site_aniso_U_11
_atom_site_aniso_U_22
_atom_site_aniso_U_33
_atom_site_aniso_U_23
_atom_site_aniso_U_13
_atom_site_aniso_U_12
K1 0.0390(2) 0.0323(2) 0.0439(2) -0.01058(16) 0.01096(18) 0.00405(16)
P1 0.0251(2) 0.0263(2) 0.0392(3) -0.00879(18) 0.00505(18) -0.00310(16)
N1 0.0202(6) 0.0288(7) 0.0246(7) -0.0071(5) 0.0051(5) -0.0018(5)
C10 0.0196(7) 0.0267(8) 0.0166(7) -0.0018(6) 0.0007(5) 0.0007(6)
O100 0.0765(11) 0.0559(10) 0.0537(9) -0.0190(8) 0.0140(8) 0.0128(8)
C15 0.0211(7) 0.0258(8) 0.0232(7) -0.0008(6) 0.0009(6) -0.0017(6)
C11 0.0217(7) 0.0251(8) 0.0230(7) -0.0032(6) 0.0026(6) -0.0001(6)
C17 0.0206(7) 0.0277(8) 0.0239(8) -0.0027(6) 0.0043(6) -0.0004(6)
C14 0.0273(8) 0.0240(8) 0.0257(8) -0.0041(6) -0.0011(6) 0.0030(6)
C12 0.0193(7) 0.0313(8) 0.0259(8) -0.0021(6) 0.0033(6) -0.0007(6)
C13 0.0226(8) 0.0315(8) 0.0230(7) -0.0027(6) 0.0020(6) 0.0052(6)
C24 0.0326(9) 0.0280(8) 0.0236(8) -0.0018(6) 0.0014(6) -0.0001(7)
C33 0.0303(9) 0.0328(9) 0.0293(8) 0.0008(7) 0.0011(7) 0.0047(7)
C23 0.0213(7) 0.0350(9) 0.0205(7) -0.0008(6) 0.0001(6) 0.0015(6)
C18 0.0224(8) 0.0360(9) 0.0240(8) -0.0020(6) 0.0035(6) -0.0006(6)
O200 0.0674(11) 0.0705(11) 0.0724(11) 0.0186(9) -0.0129(9) -0.0241(9)
C22 0.0231(8) 0.0368(9) 0.0248(8) -0.0025(7) 0.0046(6) -0.0002(7)
C32 0.0299(9) 0.0342(9) 0.0256(8) -0.0025(7) 0.0027(7) -0.0011(7)
C29 0.0229(8) 0.0353(9) 0.0230(8) -0.0020(6) 0.0064(6) -0.0023(6)
C31 0.0369(10) 0.0500(11) 0.0287(9) -0.0111(8) 0.0037(7) 0.0133(8)
C30 0.0265(8) 0.0511(11) 0.0286(9) -0.0046(8) 0.0030(7) 0.0122(8)
C25 0.0328(9) 0.0325(9) 0.0260(8) 0.0031(7) 0.0039(7) -0.0062(7)
C16 0.0284(9) 0.0408(10) 0.0377(9) -0.0098(8) 0.0073(7) 0.0062(7)
C28 0.0286(8) 0.0398(9) 0.0254(8) -0.0040(7) 0.0040(7) -0.0112(7)
C27 0.0337(9) 0.0382(9) 0.0240(8) -0.0082(7) 0.0034(7) -0.0093(7)
C26 0.0248(8) 0.0368(9) 0.0206(8) 0.0007(6) 0.0009(6) -0.0003(7)
C34 0.0320(9) 0.0320(9) 0.0287(8) -0.0046(7) 0.0065(7) 0.0034(7)
C21 0.0249(8) 0.0633(12) 0.0269(9) -0.0045(8) 0.0081(7) -0.0047(8)
C19 0.0246(8) 0.0635(12) 0.0253(8) -0.0073(8) -0.0001(7) -0.0046(8)
C46 0.0321(9) 0.0461(11) 0.0376(10) -0.0164(8) 0.0025(7) -0.0071(8)
C20 0.0194(8) 0.0833(16) 0.0336(10) -0.0077(10) 0.0046(7) -0.0086(9)
C43 0.0365(10) 0.0312(9) 0.0565(12) -0.0004(8) 0.0116(9) -0.0070(7)
C35 0.0350(9) 0.0439(10) 0.0254(8) -0.0001(7) 0.0095(7) -0.0026(8)
C39 0.0447(11) 0.0406(10) 0.0273(9) -0.0036(7) -0.0049(8) 0.0024(8)
C38 0.0539(12) 0.0534(12) 0.0357(10) 0.0071(9) 0.0189(9) -0.0019(10)
C47 0.0346(10) 0.0706(15) 0.0408(11) -0.0128(10) -0.0039(8) 0.0024(10)
C36 0.0447(12) 0.0657(14) 0.0543(13) 0.0153(11) 0.0253(10) 0.0129(10)
C48 0.0499(12) 0.0657(14) 0.0355(10) -0.0078(10) 0.0021(9) -0.0107(10)
C37 0.0688(15) 0.0829(17) 0.0299(10) -0.0184(10) 0.0207(10) -0.0255(13)
C44 0.0639(15) 0.0541(13) 0.0600(14) 0.0212(11) 0.0127(11) -0.0037(11)
C45 0.0641(15) 0.0371(12) 0.102(2) -0.0075(12) 0.0260(14) -0.0188(11)
C42 0.0700(16) 0.0802(17) 0.0317(11) 0.0031(11) 0.0053(10) 0.0020(13)
C41 0.0895(19) 0.0495(13) 0.0450(12) -0.0115(10) -0.0227(12) -0.0006(12)
C40 0.0560(14) 0.0728(16) 0.0448(12) -0.0097(11) -0.0147(10) 0.0111(12)
C101 0.091(2) 0.0666(16) 0.0558(14) -0.0258(13) -0.0031(14) -0.0014(14)
C103 0.072(2) 0.107(3) 0.116(3) -0.038(2) 0.0153(19) 0.0196(18)
C201 0.0770(19) 0.0743(19) 0.104(2) 0.0337(17) 0.0117(17) -0.0075(15)
C200 0.0626(17) 0.0605(17) 0.164(3) 0.024(2) 0.015(2) -0.0169(14)
C102 0.085(2) 0.110(3) 0.096(2) -0.049(2) 0.0266(18) 0.0132(19)
C100 0.083(2) 0.135(3) 0.090(2) -0.064(2) -0.0153(18) 0.021(2)
C203 0.051(3) 0.048(3) 0.074(3) 0.001(2) -0.004(2) -0.004(2)
C202 0.075(4) 0.059(4) 0.068(3) 0.010(3) -0.014(3) -0.002(3)
C2 0.069(5) 0.100(8) 0.087(6) -0.018(5) 0.017(4) -0.039(5)
C1 0.059(4) 0.054(4) 0.078(4) -0.022(3) -0.024(3) 0.012(3)

loop_
_atom_type_symbol
_atom_type_description
_atom_type_scat_dispersion_real
_atom_type_scat_dispersion_imag
_atom_type_scat_source
C C 0.0033 0.0016 'International Tables Vol C Tables 4.2.6.8 and 6.1.1.4'
H H 0.0000 0.0000 'International Tables Vol C Tables 4.2.6.8 and 6.1.1.4'
K K 0.2009 0.2494 'International Tables Vol C Tables 4.2.6.8 and 6.1.1.4'
N N 0.0061 0.0033 'International Tables Vol C Tables 4.2.6.8 and 6.1.1.4'
O O 0.0106 0.0060 'International Tables Vol C Tables 4.2.6.8 and 6.1.1.4'
P P 0.1023 0.0942 'International Tables Vol C Tables 4.2.6.8 and 6.1.1.4'

loop_
_geom_angle_atom_site_label_1
_geom_angle_atom_site_label_2
_geom_angle_atom_site_label_3
_geom_angle
_geom_angle_site_symmetry_1
_geom_angle_site_symmetry_3
_geom_angle_publ_flag
P1 K1 C30 120.62(3) . . ?
N1 K1 P1 58.81(3) . . ?
N1 K1 O100 152.23(5) . . ?
N1 K1 C17 26.22(4) . . ?
N1 K1 O200 112.02(5) . . ?
N1 K1 C22 46.67(4) . . ?
N1 K1 C29 56.69(4) . . ?
N1 K1 C30 81.14(4) . . ?
O100 K1 P1 120.15(4) . . ?
O100 K1 C17 145.69(5) . . ?
O100 K1 C22 119.68(5) . . ?
O100 K1 C29 100.54(5) . . ?
O100 K1 C30 76.86(5) . . ?
C17 K1 P1 84.25(3) . . ?
C17 K1 C22 26.03(4) . . ?
C17 K1 C29 47.41(4) . . ?
C17 K1 C30 69.60(4) . . ?
O200 K1 P1 108.50(5) . . ?
O200 K1 O100 94.87(6) . . ?
O200 K1 C17 99.66(5) . . ?
O200 K1 C22 107.71(5) . . ?
O200 K1 C29 131.22(5) . . ?
O200 K1 C30 127.41(5) . . ?
C22 K1 P1 104.55(3) . . ?
C22 K1 C30 44.83(4) . . ?
C29 K1 P1 102.92(3) . . ?
C29 K1 C22 26.68(4) . . ?
C29 K1 C30 24.47(4) . . ?
C11 P1 K1 102.90(5) . . ?
C11 P1 C46 102.34(8) . . ?
C11 P1 C43 104.14(8) . . ?
C46 P1 K1 106.77(6) . . ?
C43 P1 K1 134.10(7) . . ?
C43 P1 C46 102.78(9) . . ?
C10 N1 K1 137.88(10) . . ?
C10 N1 C17 122.15(13) . . ?
C17 N1 K1 94.02(9) . . ?
N1 C10 C15 123.18(14) . . ?
N1 C10 C11 120.65(14) . . ?
C15 C10 C11 116.10(13) . . ?
C101 O100 K1 117.91(14) . . ?
C102 O100 K1 128.32(17) . . ?
C102 O100 C101 112.8(2) . . ?
C10 C15 H15 118.8 . . ?
C14 C15 C10 122.47(14) . . ?
C14 C15 H15 118.8 . . ?
C10 C11 P1 118.02(11) . . ?
C12 C11 P1 122.36(12) . . ?
C12 C11 C10 119.61(14) . . ?
N1 C17 K1 59.76(8) . . ?
N1 C17 C18 126.09(14) . . ?
N1 C17 C22 117.24(14) . . ?
C18 C17 K1 123.70(11) . . ?
C18 C17 C22 116.30(14) . . ?
C22 C17 K1 81.85(9) . . ?
C15 C14 H14 119.2 . . ?
C15 C14 C13 121.61(15) . . ?
C13 C14 H14 119.2 . . ?
C11 C12 H12 118.4 . . ?
C13 C12 C11 123.29(15) . . ?
C13 C12 H12 118.4 . . ?
C14 C13 C16 121.22(15) . . ?
C12 C13 C14 116.71(14) . . ?
C12 C13 C16 122.06(15) . . ?
C23 C24 H24 119.5 . . ?
C25 C24 H24 119.5 . . ?
C25 C24 C23 121.04(15) . . ?
C32 C33 H33 118.9 . . ?
C34 C33 H33 118.9 . . ?
C34 C33 C32 122.17(16) . . ?
C24 C23 C18 123.36(15) . . ?
C28 C23 C24 117.03(15) . . ?
C28 C23 C18 119.60(15) . . ?
C17 C18 C23 123.22(14) . . ?
C19 C18 C17 119.92(14) . . ?
C19 C18 C23 116.86(14) . . ?
C201 O200 K1 123.72(17) . . ?
C201 O200 C202 104.7(3) . . ?
C201 O200 C1 119.7(4) . . ?
C202 O200 K1 129.7(2) . . ?
C1 O200 K1 114.1(3) . . ?
C17 C22 K1 72.12(9) . . ?
C17 C22 C29 121.02(14) . . ?
C29 C22 K1 75.81(9) . . ?
C21 C22 K1 125.63(13) . . ?
C21 C22 C17 121.23(15) . . ?
C21 C22 C29 117.74(14) . . ?
C33 C32 C39 123.51(15) . . ?
C31 C32 C33 116.41(15) . . ?
C31 C32 C39 120.08(15) . . ?
C22 C29 K1 77.51(9) . . ?
C30 C29 K1 82.96(11) . . ?
C30 C29 C22 121.04(15) . . ?
C34 C29 K1 113.31(11) . . ?
C34 C29 C22 122.11(15) . . ?
C34 C29 C30 116.76(15) . . ?
C32 C31 H31 119.0 . . ?
C30 C31 C32 121.92(16) . . ?
C30 C31 H31 119.0 . . ?
K1 C30 H30 80.5 . . ?
C29 C30 K1 72.57(10) . . ?
C29 C30 H30 119.2 . . ?
C31 C30 K1 117.44(13) . . ?
C31 C30 C29 121.54(16) . . ?
C31 C30 H30 119.2 . . ?
C24 C25 H25 119.0 . . ?
C24 C25 C26 121.96(15) . . ?
C26 C25 H25 119.0 . . ?
C13 C16 H16A 109.5 . . ?
C13 C16 H16B 109.5 . . ?
C13 C16 H16C 109.5 . . ?
H16A C16 H16B 109.5 . . ?
H16A C16 H16C 109.5 . . ?
H16B C16 H16C 109.5 . . ?
C23 C28 H28 119.2 . . ?
C27 C28 C23 121.62(15) . . ?
C27 C28 H28 119.2 . . ?
C28 C27 H27 119.1 . . ?
C26 C27 C28 121.73(16) . . ?
C26 C27 H27 119.1 . . ?
C25 C26 C35 122.29(15) . . ?
C27 C26 C25 116.54(15) . . ?
C27 C26 C35 120.99(15) . . ?
C33 C34 C29 121.19(15) . . ?
C33 C34 H34 119.4 . . ?
C29 C34 H34 119.4 . . ?
C22 C21 H21 119.2 . . ?
C20 C21 C22 121.55(16) . . ?
C20 C21 H21 119.2 . . ?
C18 C19 H19 118.8 . . ?
C20 C19 C18 122.49(16) . . ?
C20 C19 H19 118.8 . . ?
P1 C46 H46 107.2 . . ?
C47 C46 P1 115.95(13) . . ?
C47 C46 H46 107.2 . . ?
C48 C46 P1 108.78(13) . . ?
C48 C46 H46 107.2 . . ?
C48 C46 C47 110.26(19) . . ?
C21 C20 C19 118.41(16) . . ?
C21 C20 H20 120.8 . . ?
C19 C20 H20 120.8 . . ?
P1 C43 H43 108.9 . . ?
C44 C43 P1 109.71(14) . . ?
C44 C43 H43 108.9 . . ?
C44 C43 C45 111.36(19) . . ?
C45 C43 P1 109.04(15) . . ?
C45 C43 H43 108.9 . . ?
C26 C35 C36 107.40(14) . . ?
C38 C35 C26 111.58(15) . . ?
C38 C35 C36 109.18(16) . . ?
C37 C35 C26 111.51(15) . . ?
C37 C35 C38 108.15(17) . . ?
C37 C35 C36 108.98(19) . . ?
C32 C39 C42 108.50(16) . . ?
C41 C39 C32 109.73(16) . . ?
C41 C39 C42 107.8(2) . . ?
C40 C39 C32 112.83(16) . . ?
C40 C39 C42 108.46(18) . . ?
C40 C39 C41 109.43(19) . . ?
C35 C38 H38A 109.5 . . ?
C35 C38 H38B 109.5 . . ?
C35 C38 H38C 109.5 . . ?
H38A C38 H38B 109.5 . . ?
H38A C38 H38C 109.5 . . ?
H38B C38 H38C 109.5 . . ?
C46 C47 H47A 109.5 . . ?
C46 C47 H47B 109.5 . . ?
C46 C47 H47C 109.5 . . ?
H47A C47 H47B 109.5 . . ?
H47A C47 H47C 109.5 . . ?
H47B C47 H47C 109.5 . . ?
C35 C36 H36A 109.5 . . ?
C35 C36 H36B 109.5 . . ?
C35 C36 H36C 109.5 . . ?
H36A C36 H36B 109.5 . . ?
H36A C36 H36C 109.5 . . ?
H36B C36 H36C 109.5 . . ?
C46 C48 H48A 109.5 . . ?
C46 C48 H48B 109.5 . . ?
C46 C48 H48C 109.5 . . ?
H48A C48 H48B 109.5 . . ?
H48A C48 H48C 109.5 . . ?
H48B C48 H48C 109.5 . . ?
C35 C37 H37A 109.5 . . ?
C35 C37 H37B 109.5 . . ?
C35 C37 H37C 109.5 . . ?
H37A C37 H37B 109.5 . . ?
H37A C37 H37C 109.5 . . ?
H37B C37 H37C 109.5 . . ?
C43 C44 H44A 109.5 . . ?
C43 C44 H44B 109.5 . . ?
C43 C44 H44C 109.5 . . ?
H44A C44 H44B 109.5 . . ?
H44A C44 H44C 109.5 . . ?
H44B C44 H44C 109.5 . . ?
C43 C45 H45A 109.5 . . ?
C43 C45 H45B 109.5 . . ?
C43 C45 H45C 109.5 . . ?
H45A C45 H45B 109.5 . . ?
H45A C45 H45C 109.5 . . ?
H45B C45 H45C 109.5 . . ?
C39 C42 H42A 109.5 . . ?
C39 C42 H42B 109.5 . . ?
C39 C42 H42C 109.5 . . ?
H42A C42 H42B 109.5 . . ?
H42A C42 H42C 109.5 . . ?
H42B C42 H42C 109.5 . . ?
C39 C41 H41A 109.5 . . ?
C39 C41 H41B 109.5 . . ?
C39 C41 H41C 109.5 . . ?
H41A C41 H41B 109.5 . . ?
H41A C41 H41C 109.5 . . ?
H41B C41 H41C 109.5 . . ?
C39 C40 H40A 109.5 . . ?
C39 C40 H40B 109.5 . . ?
C39 C40 H40C 109.5 . . ?
H40A C40 H40B 109.5 . . ?
H40A C40 H40C 109.5 . . ?
H40B C40 H40C 109.5 . . ?
O100 C101 H10A 109.4 . . ?
O100 C101 H10B 109.4 . . ?
O100 C101 C100 111.3(2) . . ?
H10A C101 H10B 108.0 . . ?
C100 C101 H10A 109.4 . . ?
C100 C101 H10B 109.4 . . ?
H10C C103 H10D 109.5 . . ?
H10C C103 H10E 109.5 . . ?
H10D C103 H10E 109.5 . . ?
C102 C103 H10C 109.5 . . ?
C102 C103 H10D 109.5 . . ?
C102 C103 H10E 109.5 . . ?
O200 C201 H20A 109.9 . . ?
O200 C201 H20B 109.9 . . ?
O200 C201 C200 108.9(2) . . ?
H20A C201 H20B 108.3 . . ?
C200 C201 H20A 109.9 . . ?
C200 C201 H20B 109.9 . . ?
C201 C200 H20C 109.5 . . ?
C201 C200 H20D 109.5 . . ?
C201 C200 H20E 109.5 . . ?
H20C C200 H20D 109.5 . . ?
H20C C200 H20E 109.5 . . ?
H20D C200 H20E 109.5 . . ?
O100 C102 C103 111.7(2) . . ?
O100 C102 H10F 109.3 . . ?
O100 C102 H10G 109.3 . . ?
C103 C102 H10F 109.3 . . ?
C103 C102 H10G 109.3 . . ?
H10F C102 H10G 107.9 . . ?
C101 C100 H10H 109.5 . . ?
C101 C100 H10I 109.5 . . ?
C101 C100 H10J 109.5 . . ?
H10H C100 H10I 109.5 . . ?
H10H C100 H10J 109.5 . . ?
H10I C100 H10J 109.5 . . ?
H20F C203 H20G 109.5 . . ?
H20F C203 H20H 109.5 . . ?
H20G C203 H20H 109.5 . . ?
C202 C203 H20F 109.5 . . ?
C202 C203 H20G 109.5 . . ?
C202 C203 H20H 109.5 . . ?
O200 C202 C203 106.0(4) . . ?
O200 C202 H20I 110.5 . . ?
O200 C202 H20J 110.5 . . ?
C203 C202 H20I 110.5 . . ?
C203 C202 H20J 110.5 . . ?
H20I C202 H20J 108.7 . . ?
H2A C2 H2B 109.5 . . ?
H2A C2 H2C 109.5 . . ?
H2B C2 H2C 109.5 . . ?
C1 C2 H2A 109.5 . . ?
C1 C2 H2B 109.5 . . ?
C1 C2 H2C 109.5 . . ?
O200 C1 H1A 111.0 . . ?
O200 C1 H1B 111.0 . . ?
C2 C1 O200 104.0(6) . . ?
C2 C1 H1A 111.0 . . ?
C2 C1 H1B 111.0 . . ?
H1A C1 H1B 109.0 . . ?

loop_
_geom_bond_atom_site_label_1
_geom_bond_atom_site_label_2
_geom_bond_distance
_geom_bond_site_symmetry_2
_geom_bond_publ_flag
K1 P1 3.3347(6) . ?
K1 N1 2.6923(13) . ?
K1 O100 2.7445(15) . ?
K1 C17 3.1086(16) . ?
K1 O200 2.7253(18) . ?
K1 C22 3.2334(18) . ?
K1 C29 3.2108(17) . ?
K1 C30 3.3399(19) . ?
P1 C11 1.8255(16) . ?
P1 C46 1.8731(19) . ?
P1 C43 1.8558(19) . ?
N1 C10 1.3637(19) . ?
N1 C17 1.377(2) . ?
C10 C15 1.417(2) . ?
C10 C11 1.427(2) . ?
O100 C101 1.427(3) . ?
O100 C102 1.405(3) . ?
C15 H15 0.9500 . ?
C15 C14 1.375(2) . ?
C11 C12 1.403(2) . ?
C17 C18 1.433(2) . ?
C17 C22 1.434(2) . ?
C14 H14 0.9500 . ?
C14 C13 1.401(2) . ?
C12 H12 0.9500 . ?
C12 C13 1.386(2) . ?
C13 C16 1.508(2) . ?
C24 H24 0.9500 . ?
C24 C23 1.394(2) . ?
C24 C25 1.386(2) . ?
C33 H33 0.9500 . ?
C33 C32 1.390(2) . ?
C33 C34 1.386(2) . ?
C23 C18 1.491(2) . ?
C23 C28 1.388(2) . ?
C18 C19 1.399(2) . ?
O200 C201 1.410(3) . ?
O200 C202 1.478(6) . ?
O200 C1 1.490(6) . ?
C22 C29 1.487(2) . ?
C22 C21 1.390(2) . ?
C32 C31 1.388(2) . ?
C32 C39 1.536(2) . ?
C29 C30 1.394(2) . ?
C29 C34 1.393(2) . ?
C31 H31 0.9500 . ?
C31 C30 1.384(2) . ?
C30 H30 0.9500 . ?
C25 H25 0.9500 . ?
C25 C26 1.397(2) . ?
C16 H16A 0.9800 . ?
C16 H16B 0.9800 . ?
C16 H16C 0.9800 . ?
C28 H28 0.9500 . ?
C28 C27 1.388(2) . ?
C27 H27 0.9500 . ?
C27 C26 1.386(2) . ?
C26 C35 1.534(2) . ?
C34 H34 0.9500 . ?
C21 H21 0.9500 . ?
C21 C20 1.382(3) . ?
C19 H19 0.9500 . ?
C19 C20 1.382(3) . ?
C46 H46 1.0000 . ?
C46 C47 1.526(3) . ?
C46 C48 1.523(3) . ?
C20 H20 0.9500 . ?
C43 H43 1.0000 . ?
C43 C44 1.523(3) . ?
C43 C45 1.534(3) . ?
C35 C38 1.529(3) . ?
C35 C36 1.536(3) . ?
C35 C37 1.528(3) . ?
C39 C42 1.545(3) . ?
C39 C41 1.528(3) . ?
C39 C40 1.509(3) . ?
C38 H38A 0.9800 . ?
C38 H38B 0.9800 . ?
C38 H38C 0.9800 . ?
C47 H47A 0.9800 . ?
C47 H47B 0.9800 . ?
C47 H47C 0.9800 . ?
C36 H36A 0.9800 . ?
C36 H36B 0.9800 . ?
C36 H36C 0.9800 . ?
C48 H48A 0.9800 . ?
C48 H48B 0.9800 . ?
C48 H48C 0.9800 . ?
C37 H37A 0.9800 . ?
C37 H37B 0.9800 . ?
C37 H37C 0.9800 . ?
C44 H44A 0.9800 . ?
C44 H44B 0.9800 . ?
C44 H44C 0.9800 . ?
C45 H45A 0.9800 . ?
C45 H45B 0.9800 . ?
C45 H45C 0.9800 . ?
C42 H42A 0.9800 . ?
C42 H42B 0.9800 . ?
C42 H42C 0.9800 . ?
C41 H41A 0.9800 . ?
C41 H41B 0.9800 . ?
C41 H41C 0.9800 . ?
C40 H40A 0.9800 . ?
C40 H40B 0.9800 . ?
C40 H40C 0.9800 . ?
C101 H10A 0.9900 . ?
C101 H10B 0.9900 . ?
C101 C100 1.458(4) . ?
C103 H10C 0.9800 . ?
C103 H10D 0.9800 . ?
C103 H10E 0.9800 . ?
C103 C102 1.472(5) . ?
C201 H20A 0.9900 . ?
C201 H20B 0.9900 . ?
C201 C200 1.479(4) . ?
C200 H20C 0.9800 . ?
C200 H20D 0.9800 . ?
C200 H20E 0.9800 . ?
C102 H10F 0.9900 . ?
C102 H10G 0.9900 . ?
C100 H10H 0.9800 . ?
C100 H10I 0.9800 . ?
C100 H10J 0.9800 . ?
C203 H20F 0.9800 . ?
C203 H20G 0.9800 . ?
C203 H20H 0.9800 . ?
C203 C202 1.497(6) . ?
C202 H20I 0.9900 . ?
C202 H20J 0.9900 . ?
C2 H2A 0.9800 . ?
C2 H2B 0.9800 . ?
C2 H2C 0.9800 . ?
C2 C1 1.480(11) . ?
C1 H1A 0.9900 . ?
C1 H1B 0.9900 . ?

loop_
_geom_torsion_atom_site_label_1
_geom_torsion_atom_site_label_2
_geom_torsion_atom_site_label_3
_geom_torsion_atom_site_label_4
_geom_torsion
_geom_torsion_site_symmetry_1
_geom_torsion_site_symmetry_2
_geom_torsion_site_symmetry_3
_geom_torsion_site_symmetry_4
_geom_torsion_publ_flag
K1 P1 C11 C10 8.61(13) . . . . ?
K1 P1 C11 C12 -170.75(12) . . . . ?
K1 P1 C46 C47 -169.44(14) . . . . ?
K1 P1 C46 C48 -44.53(15) . . . . ?
K1 P1 C43 C44 58.08(18) . . . . ?
K1 P1 C43 C45 -64.13(19) . . . . ?
K1 N1 C10 C15 169.53(11) . . . . ?
K1 N1 C10 C11 -13.6(2) . . . . ?
K1 N1 C17 C18 -111.70(15) . . . . ?
K1 N1 C17 C22 61.01(14) . . . . ?
K1 O100 C101 C100 -12.2(3) . . . . ?
K1 O100 C102 C103 11.0(5) . . . . ?
K1 C17 C18 C23 -80.34(18) . . . . ?
K1 C17 C18 C19 98.51(18) . . . . ?
K1 C17 C22 C29 60.36(15) . . . . ?
K1 C17 C22 C21 -121.35(17) . . . . ?
K1 O200 C201 C200 -1.8(4) . . . . ?
K1 O200 C202 C203 8.2(8) . . . . ?
K1 O200 C1 C2 -100.3(7) . . . . ?
K1 C22 C29 C30 -73.75(15) . . . . ?
K1 C22 C29 C34 109.84(15) . . . . ?
K1 C22 C21 C20 -93.2(2) . . . . ?
K1 C29 C30 C31 111.97(19) . . . . ?
K1 C29 C34 C33 -94.20(17) . . . . ?
P1 C11 C12 C13 -179.41(12) . . . . ?
N1 C10 C15 C14 -178.23(14) . . . . ?
N1 C10 C11 P1 -0.94(19) . . . . ?
N1 C10 C11 C12 178.44(14) . . . . ?
N1 C17 C18 C23 -5.6(3) . . . . ?
N1 C17 C18 C19 173.27(17) . . . . ?
N1 C17 C22 K1 -49.77(12) . . . . ?
N1 C17 C22 C29 10.6(2) . . . . ?
N1 C17 C22 C21 -171.11(17) . . . . ?
C10 N1 C17 K1 157.28(16) . . . . ?
C10 N1 C17 C18 45.6(2) . . . . ?
C10 N1 C17 C22 -141.71(15) . . . . ?
C10 C15 C14 C13 -1.7(2) . . . . ?
C10 C11 C12 C13 1.2(2) . . . . ?
C15 C10 C11 P1 176.15(11) . . . . ?
C15 C10 C11 C12 -4.5(2) . . . . ?
C15 C14 C13 C12 -1.8(2) . . . . ?
C15 C14 C13 C16 179.26(15) . . . . ?
C11 P1 C46 C47 -61.71(17) . . . . ?
C11 P1 C46 C48 63.20(15) . . . . ?
C11 P1 C43 C44 -66.29(16) . . . . ?
C11 P1 C43 C45 171.50(16) . . . . ?
C11 C10 C15 C14 4.8(2) . . . . ?
C11 C12 C13 C14 2.0(2) . . . . ?
C11 C12 C13 C16 -179.08(15) . . . . ?
C17 N1 C10 C15 24.6(2) . . . . ?
C17 N1 C10 C11 -158.54(14) . . . . ?
C17 C18 C19 C20 -2.2(3) . . . . ?
C17 C22 C29 K1 -58.56(14) . . . . ?
C17 C22 C29 C30 -132.31(18) . . . . ?
C17 C22 C29 C34 51.3(2) . . . . ?
C17 C22 C21 C20 -3.6(3) . . . . ?
C24 C23 C18 C17 46.9(2) . . . . ?
C24 C23 C18 C19 -131.97(18) . . . . ?
C24 C23 C28 C27 -2.2(2) . . . . ?
C24 C25 C26 C27 -1.9(2) . . . . ?
C24 C25 C26 C35 173.11(16) . . . . ?
C33 C32 C31 C30 0.0(3) . . . . ?
C33 C32 C39 C42 110.9(2) . . . . ?
C33 C32 C39 C41 -131.7(2) . . . . ?
C33 C32 C39 C40 -9.4(3) . . . . ?
C23 C24 C25 C26 -0.2(3) . . . . ?
C23 C18 C19 C20 176.70(19) . . . . ?
C23 C28 C27 C26 0.2(3) . . . . ?
C18 C17 C22 K1 123.67(14) . . . . ?
C18 C17 C22 C29 -175.97(15) . . . . ?
C18 C17 C22 C21 2.3(2) . . . . ?
C18 C23 C28 C27 178.03(16) . . . . ?
C18 C19 C20 C21 1.1(3) . . . . ?
C22 C17 C18 C23 -178.36(15) . . . . ?
C22 C17 C18 C19 0.5(2) . . . . ?
C22 C29 C30 K1 70.81(14) . . . . ?
C22 C29 C30 C31 -177.22(17) . . . . ?
C22 C29 C34 C33 176.25(16) . . . . ?
C22 C21 C20 C19 1.9(3) . . . . ?
C32 C33 C34 C29 1.2(3) . . . . ?
C32 C31 C30 K1 86.3(2) . . . . ?
C32 C31 C30 C29 0.8(3) . . . . ?
C29 C22 C21 C20 174.75(19) . . . . ?
C31 C32 C39 C42 -68.6(2) . . . . ?
C31 C32 C39 C41 48.9(3) . . . . ?
C31 C32 C39 C40 171.2(2) . . . . ?
C30 C29 C34 C33 -0.3(3) . . . . ?
C25 C24 C23 C18 -178.06(15) . . . . ?
C25 C24 C23 C28 2.2(2) . . . . ?
C25 C26 C35 C38 31.5(2) . . . . ?
C25 C26 C35 C36 -88.1(2) . . . . ?
C25 C26 C35 C37 152.54(19) . . . . ?
C28 C23 C18 C17 -133.38(17) . . . . ?
C28 C23 C18 C19 47.7(2) . . . . ?
C28 C27 C26 C25 1.9(3) . . . . ?
C28 C27 C26 C35 -173.19(16) . . . . ?
C27 C26 C35 C38 -153.70(17) . . . . ?
C27 C26 C35 C36 86.7(2) . . . . ?
C27 C26 C35 C37 -32.6(2) . . . . ?
C34 C33 C32 C31 -1.0(3) . . . . ?
C34 C33 C32 C39 179.55(17) . . . . ?
C34 C29 C30 K1 -112.60(15) . . . . ?
C34 C29 C30 C31 -0.6(3) . . . . ?
C21 C22 C29 K1 123.09(16) . . . . ?
C21 C22 C29 C30 49.3(2) . . . . ?
C21 C22 C29 C34 -127.07(19) . . . . ?
C46 P1 C11 C10 -102.07(13) . . . . ?
C46 P1 C11 C12 78.57(15) . . . . ?
C46 P1 C43 C44 -172.74(15) . . . . ?
C46 P1 C43 C45 65.06(17) . . . . ?
C43 P1 C11 C10 151.16(13) . . . . ?
C43 P1 C11 C12 -28.20(15) . . . . ?
C43 P1 C46 C47 46.11(17) . . . . ?
C43 P1 C46 C48 171.02(14) . . . . ?
C39 C32 C31 C30 179.53(18) . . . . ?
C101 O100 C102 C103 179.5(3) . . . . ?
C201 O200 C202 C203 172.8(5) . . . . ?
C201 O200 C1 C2 96.8(7) . . . . ?
C102 O100 C101 C100 178.0(3) . . . . ?
C202 O200 C201 C200 -167.5(4) . . . . ?
C1 O200 C201 C200 159.4(4) . . . . ?
